data_1554937
loop_
_publ_author_name
'Xie, Danbo'
'Yang, Limin'
'Lin, Youqiang'
'Zhang, Zhiming'
'Chen, Dongdong'
'Zeng, Xiaofei'
'Zhong, Guofu'

_publ_section_title
;
 Rapid access to spirocylic oxindoles: application of asymmetric
 N-heterocyclic carbene-catalyzed [3 + 3] cycloaddition of imines to
 oxindole-derived enals.
;
_journal_issue 10
_journal_name_full 'Organic letters'
_journal_page_first 2318
_journal_page_last 2321
_journal_paper_doi 10.1021/acs.orglett.5b00726
_journal_volume 17
_journal_year 2015
_chemical_absolute_configuration unk
_chemical_formula_moiety '4(C33 H28 N2 O5 S), C O H4'
_chemical_formula_sum 'C133 H116 N8 O21 S4'
_chemical_formula_weight 2290.58
_space_group_IT_number 4
_space_group_name_Hall 'P 2yb'
_space_group_name_H-M_alt 'P 1 21 1'
_symmetry_cell_setting monoclinic
_symmetry_space_group_name_Hall 'P 2yb'
_symmetry_space_group_name_H-M 'P 1 21 1'
_atom_sites_solution_hydrogens geom
_atom_sites_solution_primary direct
_atom_sites_solution_secondary difmap
_audit_creation_method SHELXL-97
_cell_angle_alpha 90.00
_cell_angle_beta 105.418(4)
_cell_angle_gamma 90.00
_cell_formula_units_Z 1
_cell_length_a 10.8299(4)
_cell_length_b 17.8426(7)
_cell_length_c 16.7462(6)
_cell_measurement_reflns_used 5580
_cell_measurement_temperature 223(2)
_cell_measurement_theta_max 24.2400
_cell_measurement_theta_min 3.5630
_cell_volume 3119.5(2)
_computing_cell_refinement
;
CrysAlisPro, Agilent Technologies,
Version 1.171.36.32 (release 02-08-2013 CrysAlis171 .NET)
(compiled Aug  2 2013,16:46:58)
;
_computing_data_collection
;
CrysAlisPro, Agilent Technologies,
Version 1.171.36.32 (release 02-08-2013 CrysAlis171 .NET)
(compiled Aug  2 2013,16:46:58)
;
_computing_data_reduction
;
CrysAlisPro, Agilent Technologies,
Version 1.171.36.32 (release 02-08-2013 CrysAlis171 .NET)
(compiled Aug  2 2013,16:46:58)
;
_computing_structure_refinement 'SHELXL-97 (Sheldrick, 1997)'
_computing_structure_solution 'SHELXS-97 (Sheldrick, 1990)'
_diffrn_ambient_temperature 223(2)
_diffrn_measured_fraction_theta_full 0.998
_diffrn_measured_fraction_theta_max 0.998
_diffrn_measurement_device_type 'Xcalibur, Atlas, Gemini'
_diffrn_measurement_method '\w scans'
_diffrn_radiation_monochromator graphite
_diffrn_radiation_source 'fine-focus sealed tube'
_diffrn_radiation_type MoK\a
_diffrn_radiation_wavelength 0.71073
_diffrn_reflns_av_R_equivalents 0.0258
_diffrn_reflns_av_sigmaI/netI 0.0425
_diffrn_reflns_limit_h_max 12
_diffrn_reflns_limit_h_min -13
_diffrn_reflns_limit_k_max 21
_diffrn_reflns_limit_k_min -21
_diffrn_reflns_limit_l_max 20
_diffrn_reflns_limit_l_min -20
_diffrn_reflns_number 17123
_diffrn_reflns_theta_full 25.50
_diffrn_reflns_theta_max 25.50
_diffrn_reflns_theta_min 2.83
_exptl_absorpt_coefficient_mu 0.146
_exptl_absorpt_correction_T_max 0.9173
_exptl_absorpt_correction_T_min 0.8981
_exptl_absorpt_correction_type multi-scan
_exptl_absorpt_process_details 'Jacobson, R. (1998) Private communication'
_exptl_crystal_colour colourless
_exptl_crystal_density_diffrn 1.219
_exptl_crystal_density_method 'not measured'
_exptl_crystal_description prism
_exptl_crystal_F_000 1202
_exptl_crystal_size_max 0.75
_exptl_crystal_size_mid 0.70
_exptl_crystal_size_min 0.60
_refine_diff_density_max 1.008
_refine_diff_density_min -0.276
_refine_diff_density_rms 0.084
_refine_ls_abs_structure_details 'Flack H D (1983), Acta Cryst. A39, 876-881'
_refine_ls_abs_structure_Flack 1.07(9)
_refine_ls_extinction_method none
_refine_ls_goodness_of_fit_ref 1.057
_refine_ls_hydrogen_treatment constr
_refine_ls_matrix_type full
_refine_ls_number_parameters 752
_refine_ls_number_reflns 9958
_refine_ls_number_restraints 1
_refine_ls_restrained_S_all 1.057
_refine_ls_R_factor_all 0.0898
_refine_ls_R_factor_gt 0.0710
_refine_ls_shift/su_max 0.002
_refine_ls_shift/su_mean 0.000
_refine_ls_structure_factor_coef Fsqd
_refine_ls_weighting_details 'calc w=1/[\s^2^(Fo^2^)+(0.1408P)^2^+0.0000P] where P=(Fo^2^+2Fc^2^)/3'
_refine_ls_weighting_scheme calc
_refine_ls_wR_factor_gt 0.1937
_refine_ls_wR_factor_ref 0.2096
_reflns_number_gt 7720
_reflns_number_total 9958
_reflns_threshold_expression >2sigma(I)
_cod_data_source_file ol5b00726_si_002.cif
_cod_data_source_block g140707a
_cod_depositor_comments
;
The following automatic conversions were performed:

data item '_symmetry_cell_setting' value 'Monoclinic' was changed to
'monoclinic' in accordance with the
/home/saulius/struct/COD-crude-data/automatic-downloads/DataCite-retrospective/ACS/depositions/lib/dictionaries/cif_core.dic
dictionary named 'cif_core.dic' version 2.4.2 last updated on
2011-04-26.

Automatic conversion script
Id: cif_fix_values 6909 2019-04-08 15:41:33Z antanas 
;
_cod_original_sg_symbol_Hall 'P 2yb '
_cod_original_sg_symbol_H-M 'P 21'
_cod_database_code 1554937

loop_
_symmetry_equiv_pos_as_xyz
'x, y, z'
'-x, y+1/2, -z'

loop_
_atom_site_label
_atom_site_type_symbol
_atom_site_fract_x
_atom_site_fract_y
_atom_site_fract_z
_atom_site_U_iso_or_equiv
_atom_site_adp_type
_atom_site_occupancy
_atom_site_symmetry_multiplicity
_atom_site_calc_flag
_atom_site_refinement_flags
S1 S 0.23198(15) 0.73384(8) 0.48014(7) 0.0719(4) Uani 1 1 d .
S2 S 0.84135(10) 0.54329(7) 1.00511(6) 0.0531(3) Uani 1 1 d .
O1 O 0.3156(5) 0.7441(3) 0.5619(2) 0.1047(15) Uani 1 1 d .
O2 O 0.0947(4) 0.7370(3) 0.4654(2) 0.0861(11) Uani 1 1 d .
O3 O 0.4834(4) 0.8049(2) 0.4834(2) 0.0848(11) Uani 1 1 d .
O4 O 0.3000(3) 1.0324(2) 0.2773(2) 0.0713(9) Uani 1 1 d .
O5 O 0.1790(5) 0.9634(2) 0.6696(2) 0.0895(12) Uani 1 1 d .
O6 O 0.7465(3) 0.5593(2) 1.0486(2) 0.0723(10) Uani 1 1 d .
O7 O 0.9540(3) 0.5039(2) 1.04685(19) 0.0640(8) Uani 1 1 d .
O8 O 0.5751(3) 0.5486(2) 0.8957(2) 0.0711(9) Uani 1 1 d .
O9 O 0.5858(3) 0.2864(2) 0.7407(2) 0.0706(9) Uani 1 1 d .
O10 O 0.6412(4) 0.3481(3) 1.1713(2) 0.0838(12) Uani 1 1 d .
N1 N 0.2674(4) 0.8020(2) 0.4186(2) 0.0565(9) Uani 1 1 d .
N2 N 0.2764(4) 1.0909(2) 0.3941(3) 0.0600(10) Uani 1 1 d .
N3 N 0.7696(3) 0.4887(2) 0.9217(2) 0.0474(8) Uani 1 1 d .
N4 N 0.5340(4) 0.2352(3) 0.8538(2) 0.0614(10) Uani 1 1 d .
C1 C 0.2731(5) 0.6493(3) 0.4409(3) 0.0627(12) Uani 1 1 d .
C2 C 0.1776(6) 0.5958(3) 0.4128(4) 0.0784(15) Uani 1 1 d .
H2 H 0.0927 0.6051 0.4141 0.094 Uiso 1 1 calc R
C3 C 0.2118(6) 0.5282(3) 0.3827(4) 0.0821(16) Uani 1 1 d .
H3 H 0.1481 0.4919 0.3631 0.099 Uiso 1 1 calc R
C4 C 0.3357(6) 0.5126(3) 0.3807(3) 0.0773(15) Uani 1 1 d .
C5 C 0.4273(6) 0.5667(4) 0.4079(4) 0.0819(16) Uani 1 1 d .
H5 H 0.5117 0.5574 0.4056 0.098 Uiso 1 1 calc R
C6 C 0.3988(6) 0.6346(3) 0.4386(4) 0.0748(15) Uani 1 1 d .
H6 H 0.4635 0.6704 0.4578 0.090 Uiso 1 1 calc R
C7 C 0.3703(7) 0.4394(4) 0.3497(5) 0.099(2) Uani 1 1 d .
H7A H 0.3992 0.4476 0.3003 0.148 Uiso 1 1 calc R
H7B H 0.2958 0.4069 0.3365 0.148 Uiso 1 1 calc R
H7C H 0.4383 0.4161 0.3920 0.148 Uiso 1 1 calc R
C8 C 0.1664(4) 0.8355(3) 0.3562(3) 0.0528(10) Uani 1 1 d .
C9 C 0.1664(4) 0.9098(3) 0.3447(3) 0.0531(10) Uani 1 1 d .
H8 H 0.0993 0.9318 0.3040 0.064 Uiso 1 1 calc R
C10 C 0.2719(4) 0.9591(3) 0.3958(3) 0.0514(10) Uani 1 1 d .
C11 C 0.3967(4) 0.9138(3) 0.4098(3) 0.0560(11) Uani 1 1 d .
H11A H 0.4199 0.9105 0.3572 0.067 Uiso 1 1 calc R
H11B H 0.4652 0.9411 0.4489 0.067 Uiso 1 1 calc R
C12 C 0.3905(5) 0.8372(3) 0.4417(3) 0.0590(12) Uani 1 1 d .
C13 C 0.0718(4) 0.7864(3) 0.3006(3) 0.0543(11) Uani 1 1 d .
C14 C 0.1109(5) 0.7265(3) 0.2607(3) 0.0566(11) Uani 1 1 d .
H14 H 0.1984 0.7147 0.2713 0.068 Uiso 1 1 calc R
C15 C 0.0208(5) 0.6843(3) 0.2053(3) 0.0656(13) Uani 1 1 d .
H15 H 0.0483 0.6437 0.1787 0.079 Uiso 1 1 calc R
C16 C -0.1065(6) 0.6997(4) 0.1879(4) 0.0842(17) Uani 1 1 d .
H16 H -0.1660 0.6703 0.1495 0.101 Uiso 1 1 calc R
C17 C -0.1466(5) 0.7579(5) 0.2265(5) 0.107(3) Uani 1 1 d .
H17 H -0.2346 0.7681 0.2156 0.129 Uiso 1 1 calc R
C18 C -0.0581(5) 0.8036(4) 0.2829(4) 0.092(2) Uani 1 1 d .
H18 H -0.0863 0.8449 0.3080 0.110 Uiso 1 1 calc R
C19 C 0.2845(4) 1.0299(3) 0.3464(3) 0.0537(10) Uani 1 1 d .
C20 C 0.2493(4) 1.0700(3) 0.4685(3) 0.0527(10) Uani 1 1 d .
C21 C 0.2288(5) 1.1144(3) 0.5317(3) 0.0659(13) Uani 1 1 d .
H21 H 0.2300 1.1670 0.5285 0.079 Uiso 1 1 calc R
C22 C 0.2062(5) 1.0777(3) 0.6009(3) 0.0686(13) Uani 1 1 d .
H22 H 0.1928 1.1065 0.6449 0.082 Uiso 1 1 calc R
C23 C 0.2033(5) 1.0024(3) 0.6056(3) 0.0613(12) Uani 1 1 d .
C24 C 0.2230(5) 0.9577(3) 0.5419(3) 0.0601(12) Uani 1 1 d .
H24 H 0.2216 0.9051 0.5460 0.072 Uiso 1 1 calc R
C25 C 0.2446(4) 0.9913(3) 0.4732(3) 0.0520(10) Uani 1 1 d .
C26 C 0.1678(7) 1.0019(4) 0.7419(3) 0.0838(17) Uani 1 1 d .
H26A H 0.2473 1.0280 0.7670 0.126 Uiso 1 1 calc R
H26B H 0.1501 0.9662 0.7810 0.126 Uiso 1 1 calc R
H26C H 0.0984 1.0380 0.7268 0.126 Uiso 1 1 calc R
C27 C 0.2852(5) 1.1688(3) 0.3676(4) 0.0722(14) Uani 1 1 d .
H27A H 0.3103 1.1689 0.3155 0.087 Uiso 1 1 calc R
H27B H 0.3521 1.1948 0.4093 0.087 Uiso 1 1 calc R
C28 C 0.1611(5) 1.2106(3) 0.3553(3) 0.0614(12) Uani 1 1 d .
C29 C 0.0482(6) 1.1813(4) 0.3089(5) 0.0921(19) Uani 1 1 d .
H29 H 0.0470 1.1344 0.2831 0.110 Uiso 1 1 calc R
C30 C -0.0679(7) 1.2222(5) 0.2997(6) 0.109(2) Uani 1 1 d .
H30 H -0.1452 1.2007 0.2691 0.131 Uiso 1 1 calc R
C31 C -0.0711(7) 1.2882(4) 0.3321(5) 0.0938(19) Uani 1 1 d .
H31 H -0.1485 1.3145 0.3245 0.113 Uiso 1 1 calc R
C32 C 0.0423(8) 1.3177(4) 0.3777(5) 0.100(2) Uani 1 1 d .
H32 H 0.0421 1.3649 0.4027 0.120 Uiso 1 1 calc R
C33 C 0.1581(7) 1.2800(4) 0.3881(4) 0.0873(17) Uani 1 1 d .
H33 H 0.2348 1.3027 0.4181 0.105 Uiso 1 1 calc R
C34 C 0.8850(4) 0.6275(3) 0.9648(3) 0.0520(10) Uani 1 1 d .
C35 C 0.7928(5) 0.6737(3) 0.9215(4) 0.0762(15) Uani 1 1 d .
H35 H 0.7057 0.6623 0.9136 0.091 Uiso 1 1 calc R
C36 C 0.8310(5) 0.7395(3) 0.8883(4) 0.0807(16) Uani 1 1 d .
H36 H 0.7679 0.7714 0.8563 0.097 Uiso 1 1 calc R
C37 C 0.9562(5) 0.7582(3) 0.9013(3) 0.0637(12) Uani 1 1 d .
C38 C 1.0483(5) 0.7101(3) 0.9468(3) 0.0712(14) Uani 1 1 d .
H38 H 1.1355 0.7219 0.9561 0.085 Uiso 1 1 calc R
C39 C 1.0124(5) 0.6449(3) 0.9788(3) 0.0657(13) Uani 1 1 d .
H39 H 1.0752 0.6124 1.0100 0.079 Uiso 1 1 calc R
C40 C 0.9962(7) 0.8311(3) 0.8677(4) 0.0893(18) Uani 1 1 d .
H40A H 0.9536 0.8353 0.8091 0.134 Uiso 1 1 calc R
H40B H 1.0882 0.8313 0.8757 0.134 Uiso 1 1 calc R
H40C H 0.9720 0.8732 0.8970 0.134 Uiso 1 1 calc R
C41 C 0.8410(4) 0.4271(3) 0.9000(2) 0.0490(10) Uani 1 1 d .
C42 C 0.7819(4) 0.3618(3) 0.8795(2) 0.0507(10) Uani 1 1 d .
H42 H 0.8288 0.3210 0.8673 0.061 Uiso 1 1 calc R
C43 C 0.6425(4) 0.3510(3) 0.8753(3) 0.0484(10) Uani 1 1 d .
C44 C 0.5746(4) 0.4246(3) 0.8413(3) 0.0523(10) Uani 1 1 d .
H44A H 0.5747 0.4300 0.7831 0.063 Uiso 1 1 calc R
H44B H 0.4851 0.4218 0.8434 0.063 Uiso 1 1 calc R
C45 C 0.6355(4) 0.4930(3) 0.8882(3) 0.0502(10) Uani 1 1 d .
C46 C 0.9722(4) 0.4422(3) 0.8917(3) 0.0566(11) Uani 1 1 d .
C47 C 1.0686(5) 0.3903(4) 0.9200(3) 0.0777(16) Uani 1 1 d .
H47 H 1.0523 0.3458 0.9454 0.093 Uiso 1 1 calc R
C48 C 1.1897(6) 0.4047(6) 0.9104(4) 0.102(2) Uani 1 1 d .
H48 H 1.2561 0.3702 0.9310 0.122 Uiso 1 1 calc R
C49 C 1.2135(6) 0.4664(6) 0.8725(5) 0.110(3) Uani 1 1 d .
H49 H 1.2957 0.4746 0.8654 0.132 Uiso 1 1 calc R
C50 C 1.1182(5) 0.5182(5) 0.8437(4) 0.099(2) Uani 1 1 d .
H50 H 1.1359 0.5620 0.8176 0.119 Uiso 1 1 calc R
C51 C 0.9970(4) 0.5066(3) 0.8528(3) 0.0637(13) Uani 1 1 d .
H51 H 0.9319 0.5421 0.8328 0.076 Uiso 1 1 calc R
C52 C 0.5844(4) 0.2877(3) 0.8139(3) 0.0582(11) Uani 1 1 d .
C53 C 0.5530(4) 0.2537(3) 0.9382(3) 0.0583(11) Uani 1 1 d .
C54 C 0.5193(5) 0.2143(3) 0.9999(4) 0.0775(15) Uani 1 1 d .
H54 H 0.4783 0.1676 0.9887 0.093 Uiso 1 1 calc R
C55 C 0.5470(5) 0.2451(4) 1.0793(4) 0.0792(16) Uani 1 1 d .
H55 H 0.5229 0.2194 1.1218 0.095 Uiso 1 1 calc R
C56 C 0.6093(4) 0.3130(3) 1.0959(3) 0.0631(12) Uani 1 1 d .
C57 C 0.6443(4) 0.3538(3) 1.0319(3) 0.0548(11) Uani 1 1 d .
H57 H 0.6845 0.4008 1.0424 0.066 Uiso 1 1 calc R
C58 C 0.6173(4) 0.3222(3) 0.9548(3) 0.0538(10) Uani 1 1 d .
C59 C 0.5853(7) 0.3216(6) 1.2326(4) 0.111(3) Uani 1 1 d .
H59A H 0.4934 0.3172 1.2096 0.167 Uiso 1 1 calc R
H59B H 0.6031 0.3564 1.2788 0.167 Uiso 1 1 calc R
H59C H 0.6208 0.2729 1.2518 0.167 Uiso 1 1 calc R
C60 C 0.4748(4) 0.1652(3) 0.8164(3) 0.0654(13) Uani 1 1 d .
H60A H 0.4529 0.1702 0.7560 0.078 Uiso 1 1 calc R
H60B H 0.3949 0.1574 0.8323 0.078 Uiso 1 1 calc R
C61 C 0.5568(4) 0.0986(3) 0.8408(3) 0.0601(12) Uani 1 1 d .
C62 C 0.5223(5) 0.0410(4) 0.8852(4) 0.0861(17) Uani 1 1 d .
H62 H 0.4443 0.0442 0.8996 0.103 Uiso 1 1 calc R
C63 C 0.6000(6) -0.0220(4) 0.9095(5) 0.103(2) Uani 1 1 d .
H63 H 0.5747 -0.0606 0.9398 0.123 Uiso 1 1 calc R
C64 C 0.7149(6) -0.0265(4) 0.8881(4) 0.0836(17) Uani 1 1 d .
H64 H 0.7684 -0.0684 0.9039 0.100 Uiso 1 1 calc R
C65 C 0.7498(5) 0.0302(4) 0.8440(4) 0.0752(15) Uani 1 1 d .
H65 H 0.8279 0.0273 0.8298 0.090 Uiso 1 1 calc R
C66 C 0.6729(5) 0.0908(3) 0.8205(3) 0.0656(13) Uani 1 1 d .
H66 H 0.6988 0.1287 0.7896 0.079 Uiso 1 1 calc R
O11 O 0.6796(11) 0.9676(7) 0.3485(7) 0.123(3) Uiso 0.50 1 d P
C81 C 0.7469(15) 0.9147(11) 0.3975(11) 0.112(5) Uiso 0.50 1 d P

loop_
_atom_site_aniso_label
_atom_site_aniso_U_11
_atom_site_aniso_U_22
_atom_site_aniso_U_33
_atom_site_aniso_U_23
_atom_site_aniso_U_13
_atom_site_aniso_U_12
S1 0.1094(10) 0.0635(8) 0.0469(6) 0.0033(5) 0.0281(6) -0.0068(7)
S2 0.0638(6) 0.0523(7) 0.0470(5) -0.0068(5) 0.0216(5) -0.0085(5)
O1 0.175(4) 0.082(3) 0.050(2) 0.004(2) 0.018(2) -0.013(3)
O2 0.105(3) 0.088(3) 0.084(3) 0.006(2) 0.056(2) -0.005(2)
O3 0.088(2) 0.061(2) 0.083(3) 0.003(2) -0.016(2) 0.002(2)
O4 0.086(2) 0.074(2) 0.0570(19) 0.0116(18) 0.0249(16) -0.001(2)
O5 0.154(4) 0.063(2) 0.063(2) -0.0103(19) 0.050(2) -0.016(2)
O6 0.095(2) 0.067(2) 0.069(2) -0.0184(17) 0.0490(18) -0.0175(19)
O7 0.0717(19) 0.066(2) 0.0494(17) 0.0031(15) 0.0070(14) -0.0063(16)
O8 0.0617(17) 0.055(2) 0.097(3) -0.0176(19) 0.0230(17) 0.0061(17)
O9 0.086(2) 0.071(2) 0.0511(18) -0.0131(16) 0.0122(16) -0.0013(18)
O10 0.092(3) 0.110(3) 0.055(2) -0.003(2) 0.0293(18) -0.010(2)
N1 0.068(2) 0.050(2) 0.050(2) -0.0030(17) 0.0141(17) -0.0046(18)
N2 0.076(2) 0.042(2) 0.064(2) 0.0083(18) 0.0204(19) -0.0045(19)
N3 0.0520(19) 0.045(2) 0.0506(19) -0.0046(15) 0.0233(15) -0.0026(16)
N4 0.061(2) 0.058(2) 0.065(2) -0.016(2) 0.0169(18) -0.006(2)
C1 0.083(3) 0.054(3) 0.043(2) 0.011(2) 0.002(2) -0.006(3)
C2 0.083(3) 0.067(4) 0.083(4) 0.011(3) 0.019(3) -0.011(3)
C3 0.098(4) 0.053(4) 0.088(4) -0.009(3) 0.012(3) -0.018(3)
C4 0.099(4) 0.061(3) 0.059(3) 0.006(2) -0.001(3) 0.002(3)
C5 0.081(3) 0.069(4) 0.091(4) 0.009(3) 0.015(3) 0.012(3)
C6 0.079(3) 0.059(4) 0.075(4) 0.005(3) 0.000(3) -0.008(3)
C7 0.128(5) 0.059(4) 0.099(5) -0.003(3) 0.013(4) 0.023(4)
C8 0.062(3) 0.050(3) 0.051(2) -0.0075(19) 0.022(2) -0.006(2)
C9 0.058(2) 0.059(3) 0.041(2) -0.003(2) 0.0107(17) -0.003(2)
C10 0.060(2) 0.045(2) 0.047(2) -0.0029(19) 0.0096(18) -0.005(2)
C11 0.053(2) 0.061(3) 0.052(2) -0.002(2) 0.0108(19) -0.001(2)
C12 0.066(3) 0.055(3) 0.048(2) -0.006(2) 0.003(2) 0.003(2)
C13 0.060(2) 0.054(3) 0.053(2) -0.009(2) 0.0225(19) -0.014(2)
C14 0.067(3) 0.056(3) 0.050(2) -0.003(2) 0.0205(19) -0.005(2)
C15 0.077(3) 0.059(3) 0.061(3) -0.021(2) 0.019(2) -0.015(3)
C16 0.087(4) 0.074(4) 0.091(4) -0.036(3) 0.023(3) -0.033(3)
C17 0.058(3) 0.112(6) 0.148(7) -0.042(5) 0.022(4) -0.024(3)
C18 0.067(3) 0.088(5) 0.125(5) -0.050(4) 0.033(3) -0.017(3)
C19 0.053(2) 0.053(3) 0.054(2) 0.004(2) 0.0135(18) 0.000(2)
C20 0.062(2) 0.043(3) 0.052(2) 0.0008(19) 0.0119(19) 0.001(2)
C21 0.084(3) 0.040(3) 0.072(3) 0.000(2) 0.019(3) 0.003(2)
C22 0.092(4) 0.057(3) 0.057(3) -0.012(2) 0.019(2) -0.002(3)
C23 0.087(3) 0.050(3) 0.049(2) -0.003(2) 0.021(2) -0.011(2)
C24 0.080(3) 0.043(3) 0.060(3) -0.009(2) 0.022(2) -0.015(2)
C25 0.061(2) 0.043(2) 0.050(2) -0.0059(18) 0.0109(19) -0.004(2)
C26 0.119(4) 0.084(4) 0.054(3) -0.010(3) 0.033(3) 0.003(4)
C27 0.070(3) 0.056(3) 0.091(4) 0.022(3) 0.023(3) -0.001(2)
C28 0.080(3) 0.046(3) 0.061(3) 0.012(2) 0.023(2) 0.003(2)
C29 0.082(4) 0.076(4) 0.113(5) -0.018(4) 0.016(3) 0.004(3)
C30 0.075(4) 0.090(6) 0.156(7) -0.017(5) 0.022(4) -0.009(4)
C31 0.105(5) 0.075(5) 0.103(5) 0.011(4) 0.030(4) 0.026(4)
C32 0.138(6) 0.048(4) 0.112(5) -0.005(3) 0.030(5) 0.023(4)
C33 0.099(4) 0.059(4) 0.099(4) 0.003(3) 0.016(3) 0.005(3)
C34 0.059(2) 0.047(3) 0.054(2) -0.0047(19) 0.022(2) -0.006(2)
C35 0.060(3) 0.059(3) 0.110(5) -0.001(3) 0.022(3) 0.001(3)
C36 0.075(3) 0.046(3) 0.115(5) 0.005(3) 0.016(3) 0.005(3)
C37 0.076(3) 0.052(3) 0.069(3) -0.009(2) 0.029(2) -0.012(3)
C38 0.077(3) 0.068(4) 0.073(3) -0.014(3) 0.028(3) -0.027(3)
C39 0.061(3) 0.071(4) 0.059(3) 0.003(2) 0.006(2) -0.007(2)
C40 0.114(5) 0.059(4) 0.102(5) 0.003(3) 0.041(4) -0.015(3)
C41 0.054(2) 0.056(3) 0.042(2) -0.0051(19) 0.0202(17) 0.002(2)
C42 0.055(2) 0.052(3) 0.047(2) -0.0030(19) 0.0182(18) 0.007(2)
C43 0.052(2) 0.051(3) 0.045(2) -0.0065(18) 0.0172(17) 0.0033(19)
C44 0.047(2) 0.053(3) 0.057(2) -0.004(2) 0.0145(18) 0.0024(19)
C45 0.055(2) 0.047(3) 0.052(2) -0.0063(18) 0.0197(19) -0.002(2)
C46 0.050(2) 0.079(3) 0.043(2) -0.001(2) 0.0156(18) 0.009(2)
C47 0.069(3) 0.105(5) 0.065(3) -0.001(3) 0.028(2) 0.017(3)
C48 0.060(3) 0.148(7) 0.101(5) 0.000(5) 0.027(3) 0.031(4)
C49 0.057(3) 0.159(8) 0.126(6) 0.027(6) 0.043(3) 0.003(4)
C50 0.063(3) 0.150(7) 0.096(4) 0.017(4) 0.045(3) -0.009(4)
C51 0.058(2) 0.085(4) 0.050(2) 0.001(2) 0.0175(19) -0.004(2)
C52 0.051(2) 0.054(3) 0.065(3) -0.009(2) 0.008(2) 0.005(2)
C53 0.056(2) 0.057(3) 0.062(3) -0.002(2) 0.017(2) -0.004(2)
C54 0.080(3) 0.069(4) 0.087(4) -0.001(3) 0.029(3) -0.022(3)
C55 0.082(3) 0.085(4) 0.077(4) 0.007(3) 0.034(3) -0.016(3)
C56 0.059(3) 0.072(3) 0.061(3) -0.002(2) 0.020(2) -0.005(2)
C57 0.055(2) 0.061(3) 0.051(2) -0.001(2) 0.0196(19) -0.002(2)
C58 0.047(2) 0.054(3) 0.060(3) -0.003(2) 0.0153(19) -0.002(2)
C59 0.123(5) 0.157(8) 0.063(4) 0.004(4) 0.040(4) -0.032(5)
C60 0.056(3) 0.055(3) 0.079(3) -0.018(2) 0.008(2) -0.008(2)
C61 0.049(2) 0.057(3) 0.071(3) -0.014(2) 0.008(2) -0.017(2)
C62 0.056(3) 0.089(5) 0.116(5) 0.003(4) 0.027(3) -0.011(3)
C63 0.083(4) 0.083(5) 0.143(7) 0.029(4) 0.032(4) -0.006(4)
C64 0.075(3) 0.066(4) 0.103(5) 0.004(3) 0.012(3) 0.002(3)
C65 0.059(3) 0.084(4) 0.085(4) -0.006(3) 0.024(2) 0.002(3)
C66 0.062(3) 0.061(3) 0.074(3) -0.003(3) 0.019(2) -0.011(2)

loop_
_atom_type_symbol
_atom_type_description
_atom_type_scat_dispersion_real
_atom_type_scat_dispersion_imag
_atom_type_scat_source
C C 0.0033 0.0016 'International Tables Vol C Tables 4.2.6.8 and 6.1.1.4'
H H 0.0000 0.0000 'International Tables Vol C Tables 4.2.6.8 and 6.1.1.4'
N N 0.0061 0.0033 'International Tables Vol C Tables 4.2.6.8 and 6.1.1.4'
O O 0.0106 0.0060 'International Tables Vol C Tables 4.2.6.8 and 6.1.1.4'
S S 0.1246 0.1234 'International Tables Vol C Tables 4.2.6.8 and 6.1.1.4'

loop_
_geom_angle_atom_site_label_1
_geom_angle_atom_site_label_2
_geom_angle_atom_site_label_3
_geom_angle
O1 S1 O2 121.2(3)
O1 S1 N1 107.4(2)
O2 S1 N1 104.8(2)
O1 S1 C1 108.0(3)
O2 S1 C1 108.9(3)
N1 S1 C1 105.5(2)
O7 S2 O6 119.0(2)
O7 S2 N3 105.31(19)
O6 S2 N3 107.24(18)
O7 S2 C34 109.2(2)
O6 S2 C34 109.0(2)
N3 S2 C34 106.40(19)
C23 O5 C26 120.0(5)
C56 O10 C59 117.9(5)
C8 N1 C12 119.4(4)
C8 N1 S1 119.4(3)
C12 N1 S1 119.6(3)
C19 N2 C20 111.6(4)
C19 N2 C27 123.8(4)
C20 N2 C27 124.4(4)
C45 N3 C41 120.2(3)
C45 N3 S2 119.3(3)
C41 N3 S2 118.8(3)
C52 N4 C53 111.3(4)
C52 N4 C60 124.7(4)
C53 N4 C60 123.9(4)
C2 C1 C6 120.1(5)
C2 C1 S1 118.5(5)
C6 C1 S1 121.3(4)
C3 C2 C1 118.0(6)
C3 C2 H2 121.0
C1 C2 H2 121.0
C4 C3 C2 122.4(5)
C4 C3 H3 118.8
C2 C3 H3 118.8
C5 C4 C3 118.2(6)
C5 C4 C7 120.4(6)
C3 C4 C7 121.4(6)
C4 C5 C6 121.8(6)
C4 C5 H5 119.1
C6 C5 H5 119.1
C5 C6 C1 119.4(5)
C5 C6 H6 120.3
C1 C6 H6 120.3
C4 C7 H7A 109.5
C4 C7 H7B 109.5
H7A C7 H7B 109.5
C4 C7 H7C 109.5
H7A C7 H7C 109.5
H7B C7 H7C 109.5
C9 C8 N1 119.4(4)
C9 C8 C13 121.5(4)
N1 C8 C13 118.8(4)
C8 C9 C10 121.5(4)
C8 C9 H8 119.3
C10 C9 H8 119.3
C9 C10 C25 114.4(4)
C9 C10 C19 109.7(4)
C25 C10 C19 102.3(4)
C9 C10 C11 106.3(4)
C25 C10 C11 115.6(4)
C19 C10 C11 108.3(4)
C12 C11 C10 114.8(4)
C12 C11 H11A 108.6
C10 C11 H11A 108.6
C12 C11 H11B 108.6
C10 C11 H11B 108.6
H11A C11 H11B 107.5
O3 C12 N1 121.3(5)
O3 C12 C11 122.8(5)
N1 C12 C11 115.9(4)
C14 C13 C18 119.3(4)
C14 C13 C8 120.8(4)
C18 C13 C8 119.7(4)
C15 C14 C13 119.6(4)
C15 C14 H14 120.2
C13 C14 H14 120.2
C16 C15 C14 122.1(5)
C16 C15 H15 119.0
C14 C15 H15 119.0
C17 C16 C15 119.2(5)
C17 C16 H16 120.4
C15 C16 H16 120.4
C16 C17 C18 121.0(6)
C16 C17 H17 119.5
C18 C17 H17 119.5
C13 C18 C17 118.9(6)
C13 C18 H18 120.6
C17 C18 H18 120.6
O4 C19 N2 125.2(4)
O4 C19 C10 126.7(4)
N2 C19 C10 108.2(4)
C21 C20 N2 129.7(4)
C21 C20 C25 120.8(5)
N2 C20 C25 109.5(4)
C20 C21 C22 117.4(5)
C20 C21 H21 121.3
C22 C21 H21 121.3
C23 C22 C21 121.6(5)
C23 C22 H22 119.2
C21 C22 H22 119.2
C22 C23 O5 124.6(5)
C22 C23 C24 121.1(5)
O5 C23 C24 114.3(4)
C25 C24 C23 119.1(5)
C25 C24 H24 120.4
C23 C24 H24 120.4
C24 C25 C20 119.9(4)
C24 C25 C10 131.8(4)
C20 C25 C10 108.2(4)
O5 C26 H26A 109.5
O5 C26 H26B 109.5
H26A C26 H26B 109.5
O5 C26 H26C 109.5
H26A C26 H26C 109.5
H26B C26 H26C 109.5
N2 C27 C28 112.5(4)
N2 C27 H27A 109.1
C28 C27 H27A 109.1
N2 C27 H27B 109.1
C28 C27 H27B 109.1
H27A C27 H27B 107.8
C33 C28 C29 117.7(6)
C33 C28 C27 121.0(5)
C29 C28 C27 121.3(5)
C28 C29 C30 119.6(6)
C28 C29 H29 120.2
C30 C29 H29 120.2
C31 C30 C29 122.6(7)
C31 C30 H30 118.7
C29 C30 H30 118.7
C30 C31 C32 117.5(7)
C30 C31 H31 121.2
C32 C31 H31 121.2
C31 C32 C33 121.9(6)
C31 C32 H32 119.0
C33 C32 H32 119.0
C28 C33 C32 120.5(6)
C28 C33 H33 119.8
C32 C33 H33 119.8
C35 C34 C39 121.3(5)
C35 C34 S2 119.5(4)
C39 C34 S2 119.2(4)
C34 C35 C36 118.1(5)
C34 C35 H35 121.0
C36 C35 H35 121.0
C37 C36 C35 121.9(5)
C37 C36 H36 119.1
C35 C36 H36 119.1
C36 C37 C38 118.7(5)
C36 C37 C40 121.3(5)
C38 C37 C40 120.0(5)
C39 C38 C37 120.1(5)
C39 C38 H38 119.9
C37 C38 H38 119.9
C38 C39 C34 120.0(5)
C38 C39 H39 120.0
C34 C39 H39 120.0
C37 C40 H40A 109.5
C37 C40 H40B 109.5
H40A C40 H40B 109.5
C37 C40 H40C 109.5
H40A C40 H40C 109.5
H40B C40 H40C 109.5
C42 C41 N3 118.6(4)
C42 C41 C46 122.7(4)
N3 C41 C46 118.3(4)
C41 C42 C43 122.1(4)
C41 C42 H42 119.0
C43 C42 H42 119.0
C42 C43 C58 114.5(3)
C42 C43 C44 106.5(4)
C58 C43 C44 115.7(3)
C42 C43 C52 110.5(3)
C58 C43 C52 101.5(4)
C44 C43 C52 108.0(3)
C45 C44 C43 113.5(3)
C45 C44 H44A 108.9
C43 C44 H44A 108.9
C45 C44 H44B 108.9
C43 C44 H44B 108.9
H44A C44 H44B 107.7
O8 C45 N3 121.9(4)
O8 C45 C44 122.9(4)
N3 C45 C44 115.2(4)
C47 C46 C51 119.7(4)
C47 C46 C41 120.0(5)
C51 C46 C41 120.3(4)
C46 C47 C48 119.3(7)
C46 C47 H47 120.4
C48 C47 H47 120.4
C49 C48 C47 121.2(6)
C49 C48 H48 119.4
C47 C48 H48 119.4
C48 C49 C50 120.1(6)
C48 C49 H49 120.0
C50 C49 H49 120.0
C49 C50 C51 120.7(7)
C49 C50 H50 119.7
C51 C50 H50 119.7
C50 C51 C46 119.2(6)
C50 C51 H51 120.4
C46 C51 H51 120.4
O9 C52 N4 126.5(4)
O9 C52 C43 124.5(5)
N4 C52 C43 109.0(4)
C54 C53 C58 121.0(5)
C54 C53 N4 129.4(5)
C58 C53 N4 109.7(4)
C53 C54 C55 118.8(5)
C53 C54 H54 120.6
C55 C54 H54 120.6
C56 C55 C54 120.5(5)
C56 C55 H55 119.7
C54 C55 H55 119.7
O10 C56 C55 125.3(5)
O10 C56 C57 114.0(5)
C55 C56 C57 120.6(5)
C58 C57 C56 117.8(5)
C58 C57 H57 121.1
C56 C57 H57 121.1
C57 C58 C53 121.2(4)
C57 C58 C43 130.2(4)
C53 C58 C43 108.5(4)
O10 C59 H59A 109.5
O10 C59 H59B 109.5
H59A C59 H59B 109.5
O10 C59 H59C 109.5
H59A C59 H59C 109.5
H59B C59 H59C 109.5
N4 C60 C61 113.9(4)
N4 C60 H60A 108.8
C61 C60 H60A 108.8
N4 C60 H60B 108.8
C61 C60 H60B 108.8
H60A C60 H60B 107.7
C62 C61 C66 116.6(5)
C62 C61 C60 121.4(5)
C66 C61 C60 122.0(5)
C61 C62 C63 121.8(5)
C61 C62 H62 119.1
C63 C62 H62 119.1
C64 C63 C62 119.0(6)
C64 C63 H63 120.5
C62 C63 H63 120.5
C65 C64 C63 119.6(6)
C65 C64 H64 120.2
C63 C64 H64 120.2
C66 C65 C64 120.7(5)
C66 C65 H65 119.7
C64 C65 H65 119.7
C65 C66 C61 122.2(5)
C65 C66 H66 118.9
C61 C66 H66 118.9

loop_
_geom_bond_atom_site_label_1
_geom_bond_atom_site_label_2
_geom_bond_distance
S1 O1 1.438(4)
S1 O2 1.443(4)
S1 N1 1.702(4)
S1 C1 1.749(6)
S2 O7 1.421(4)
S2 O6 1.436(3)
S2 N3 1.711(4)
S2 C34 1.761(5)
O3 C12 1.208(6)
O4 C19 1.213(5)
O5 C23 1.360(6)
O5 C26 1.425(6)
O8 C45 1.213(5)
O9 C52 1.231(6)
O10 C56 1.369(6)
O10 C59 1.405(7)
N1 C8 1.427(6)
N1 C12 1.431(6)
N2 C19 1.366(6)
N2 C20 1.404(6)
N2 C27 1.471(6)
N3 C45 1.413(5)
N3 C41 1.445(6)
N4 C52 1.348(7)
N4 C53 1.412(6)
N4 C60 1.467(6)
C1 C2 1.394(8)
C1 C6 1.398(8)
C2 C3 1.395(9)
C2 H2 0.9400
C3 C4 1.380(9)
C3 H3 0.9400
C4 C5 1.372(9)
C4 C7 1.490(9)
C5 C6 1.381(8)
C5 H5 0.9400
C6 H6 0.9400
C7 H7A 0.9700
C7 H7B 0.9700
C7 H7C 0.9700
C8 C9 1.340(7)
C8 C13 1.476(6)
C9 C10 1.514(6)
C9 H8 0.9400
C10 C25 1.517(6)
C10 C19 1.536(6)
C10 C11 1.539(7)
C11 C12 1.475(7)
C11 H11A 0.9800
C11 H11B 0.9800
C13 C14 1.385(6)
C13 C18 1.392(7)
C14 C15 1.377(7)
C14 H14 0.9400
C15 C16 1.359(8)
C15 H15 0.9400
C16 C17 1.355(9)
C16 H16 0.9400
C17 C18 1.412(8)
C17 H17 0.9400
C18 H18 0.9400
C20 C21 1.386(7)
C20 C25 1.408(6)
C21 C22 1.409(8)
C21 H21 0.9400
C22 C23 1.347(7)
C22 H22 0.9400
C23 C24 1.393(7)
C24 C25 1.372(7)
C24 H24 0.9400
C26 H26A 0.9700
C26 H26B 0.9700
C26 H26C 0.9700
C27 C28 1.502(8)
C27 H27A 0.9800
C27 H27B 0.9800
C28 C33 1.357(8)
C28 C29 1.367(8)
C29 C30 1.427(10)
C29 H29 0.9400
C30 C31 1.300(10)
C30 H30 0.9400
C31 C32 1.368(11)
C31 H31 0.9400
C32 C33 1.393(9)
C32 H32 0.9400
C33 H33 0.9400
C34 C35 1.349(7)
C34 C39 1.373(7)
C35 C36 1.406(8)
C35 H35 0.9400
C36 C37 1.357(7)
C36 H36 0.9400
C37 C38 1.381(8)
C37 C40 1.525(8)
C38 C39 1.379(8)
C38 H38 0.9400
C39 H39 0.9400
C40 H40A 0.9700
C40 H40B 0.9700
C40 H40C 0.9700
C41 C42 1.331(7)
C41 C46 1.488(6)
C42 C43 1.505(6)
C42 H42 0.9400
C43 C58 1.519(6)
C43 C44 1.538(6)
C43 C52 1.544(6)
C44 C45 1.505(6)
C44 H44A 0.9800
C44 H44B 0.9800
C46 C47 1.381(7)
C46 C51 1.382(7)
C47 C48 1.386(9)
C47 H47 0.9400
C48 C49 1.331(11)
C48 H48 0.9400
C49 C50 1.373(11)
C49 H49 0.9400
C50 C51 1.377(7)
C50 H50 0.9400
C51 H51 0.9400
C53 C54 1.377(7)
C53 C58 1.397(7)
C54 C55 1.396(9)
C54 H54 0.9400
C55 C56 1.378(8)
C55 H55 0.9400
C56 C57 1.428(7)
C57 C58 1.368(6)
C57 H57 0.9400
C59 H59A 0.9700
C59 H59B 0.9700
C59 H59C 0.9700
C60 C61 1.474(8)
C60 H60A 0.9800
C60 H60B 0.9800
C61 C62 1.377(8)
C61 C66 1.394(7)
C62 C63 1.398(10)
C62 H62 0.9400
C63 C64 1.385(9)
C63 H63 0.9400
C64 C65 1.363(9)
C64 H64 0.9400
C65 C66 1.357(8)
C65 H65 0.9400
C66 H66 0.9400
O11 C81 1.33(2)

loop_
_geom_torsion_atom_site_label_1
_geom_torsion_atom_site_label_2
_geom_torsion_atom_site_label_3
_geom_torsion_atom_site_label_4
_geom_torsion
O1 S1 N1 C8 -142.9(4)
O2 S1 N1 C8 -12.8(4)
C1 S1 N1 C8 102.1(4)
O1 S1 N1 C12 22.6(4)
O2 S1 N1 C12 152.7(4)
C1 S1 N1 C12 -92.4(4)
O7 S2 N3 C45 153.1(3)
O6 S2 N3 C45 25.4(4)
C34 S2 N3 C45 -91.1(3)
O7 S2 N3 C41 -12.0(3)
O6 S2 N3 C41 -139.7(3)
C34 S2 N3 C41 103.8(3)
O1 S1 C1 C2 125.4(4)
O2 S1 C1 C2 -7.9(5)
N1 S1 C1 C2 -120.0(4)
O1 S1 C1 C6 -53.6(5)
O2 S1 C1 C6 173.1(4)
N1 S1 C1 C6 61.0(4)
C6 C1 C2 C3 -0.1(8)
S1 C1 C2 C3 -179.1(4)
C1 C2 C3 C4 0.6(9)
C2 C3 C4 C5 -1.3(9)
C2 C3 C4 C7 178.9(6)
C3 C4 C5 C6 1.5(9)
C7 C4 C5 C6 -178.6(6)
C4 C5 C6 C1 -1.1(9)
C2 C1 C6 C5 0.3(8)
S1 C1 C6 C5 179.3(4)
C12 N1 C8 C9 -27.7(6)
S1 N1 C8 C9 137.8(4)
C12 N1 C8 C13 146.3(4)
S1 N1 C8 C13 -48.2(5)
N1 C8 C9 C10 0.7(7)
C13 C8 C9 C10 -173.2(4)
C8 C9 C10 C25 -92.1(5)
C8 C9 C10 C19 153.6(4)
C8 C9 C10 C11 36.8(6)
C9 C10 C11 C12 -50.7(5)
C25 C10 C11 C12 77.5(5)
C19 C10 C11 C12 -168.5(4)
C8 N1 C12 O3 -167.4(5)
S1 N1 C12 O3 27.1(6)
C8 N1 C12 C11 11.2(6)
S1 N1 C12 C11 -154.3(3)
C10 C11 C12 O3 -152.1(5)
C10 C11 C12 N1 29.3(6)
C9 C8 C13 C14 124.5(5)
N1 C8 C13 C14 -49.4(6)
C9 C8 C13 C18 -50.5(7)
N1 C8 C13 C18 135.6(5)
C18 C13 C14 C15 -1.1(7)
C8 C13 C14 C15 -176.1(5)
C13 C14 C15 C16 0.3(8)
C14 C15 C16 C17 -0.5(10)
C15 C16 C17 C18 1.4(12)
C14 C13 C18 C17 2.0(9)
C8 C13 C18 C17 177.0(6)
C16 C17 C18 C13 -2.2(12)
C20 N2 C19 O4 175.8(4)
C27 N2 C19 O4 0.1(7)
C20 N2 C19 C10 -4.7(5)
C27 N2 C19 C10 179.6(4)
C9 C10 C19 O4 -54.0(6)
C25 C10 C19 O4 -175.9(4)
C11 C10 C19 O4 61.6(6)
C9 C10 C19 N2 126.5(4)
C25 C10 C19 N2 4.6(4)
C11 C10 C19 N2 -117.9(4)
C19 N2 C20 C21 -177.3(5)
C27 N2 C20 C21 -1.7(8)
C19 N2 C20 C25 2.7(5)
C27 N2 C20 C25 178.4(4)
N2 C20 C21 C22 -178.6(5)
C25 C20 C21 C22 1.4(7)
C20 C21 C22 C23 -0.6(8)
C21 C22 C23 O5 -178.4(5)
C21 C22 C23 C24 0.2(9)
C26 O5 C23 C22 -6.6(9)
C26 O5 C23 C24 174.7(5)
C22 C23 C24 C25 -0.6(8)
O5 C23 C24 C25 178.2(4)
C23 C24 C25 C20 1.4(7)
C23 C24 C25 C10 178.4(5)
C21 C20 C25 C24 -1.8(7)
N2 C20 C25 C24 178.1(4)
C21 C20 C25 C10 -179.5(4)
N2 C20 C25 C10 0.5(5)
C9 C10 C25 C24 61.2(7)
C19 C10 C25 C24 179.7(5)
C11 C10 C25 C24 -62.9(7)
C9 C10 C25 C20 -121.5(4)
C19 C10 C25 C20 -3.0(5)
C11 C10 C25 C20 114.4(5)
C19 N2 C27 C28 112.8(5)
C20 N2 C27 C28 -62.3(7)
N2 C27 C28 C33 132.2(6)
N2 C27 C28 C29 -49.8(7)
C33 C28 C29 C30 -2.8(10)
C27 C28 C29 C30 179.1(6)
C28 C29 C30 C31 2.0(13)
C29 C30 C31 C32 -1.1(13)
C30 C31 C32 C33 1.3(12)
C29 C28 C33 C32 3.1(9)
C27 C28 C33 C32 -178.9(6)
C31 C32 C33 C28 -2.4(11)
O7 S2 C34 C35 179.1(4)
O6 S2 C34 C35 -49.4(5)
N3 S2 C34 C35 65.9(4)
O7 S2 C34 C39 -1.3(4)
O6 S2 C34 C39 130.2(4)
N3 S2 C34 C39 -114.5(4)
C39 C34 C35 C36 2.1(8)
S2 C34 C35 C36 -178.4(4)
C34 C35 C36 C37 -2.2(9)
C35 C36 C37 C38 1.4(9)
C35 C36 C37 C40 -177.6(6)
C36 C37 C38 C39 -0.5(8)
C40 C37 C38 C39 178.6(5)
C37 C38 C39 C34 0.4(8)
C35 C34 C39 C38 -1.2(8)
S2 C34 C39 C38 179.2(4)
C45 N3 C41 C42 -28.1(6)
S2 N3 C41 C42 136.9(4)
C45 N3 C41 C46 144.7(4)
S2 N3 C41 C46 -50.4(5)
N3 C41 C42 C43 2.3(6)
C46 C41 C42 C43 -170.1(4)
C41 C42 C43 C58 -92.8(5)
C41 C42 C43 C44 36.4(5)
C41 C42 C43 C52 153.4(4)
C42 C43 C44 C45 -52.4(5)
C58 C43 C44 C45 76.1(5)
C52 C43 C44 C45 -171.1(4)
C41 N3 C45 O8 -169.7(4)
S2 N3 C45 O8 25.4(6)
C41 N3 C45 C44 9.1(5)
S2 N3 C45 C44 -155.8(3)
C43 C44 C45 O8 -149.1(4)
C43 C44 C45 N3 32.1(5)
C42 C41 C46 C47 -46.5(6)
N3 C41 C46 C47 141.0(4)
C42 C41 C46 C51 130.9(5)
N3 C41 C46 C51 -41.6(6)
C51 C46 C47 C48 1.4(8)
C41 C46 C47 C48 178.8(5)
C46 C47 C48 C49 -1.9(11)
C47 C48 C49 C50 1.5(13)
C48 C49 C50 C51 -0.7(12)
C49 C50 C51 C46 0.3(10)
C47 C46 C51 C50 -0.7(8)
C41 C46 C51 C50 -178.0(5)
C53 N4 C52 O9 178.1(4)
C60 N4 C52 O9 2.1(8)
C53 N4 C52 C43 -1.4(5)
C60 N4 C52 C43 -177.5(4)
C42 C43 C52 O9 -56.4(6)
C58 C43 C52 O9 -178.2(4)
C44 C43 C52 O9 59.7(5)
C42 C43 C52 N4 123.2(4)
C58 C43 C52 N4 1.4(4)
C44 C43 C52 N4 -120.7(4)
C52 N4 C53 C54 -178.2(5)
C60 N4 C53 C54 -2.1(8)
C52 N4 C53 C58 0.9(5)
C60 N4 C53 C58 177.0(4)
C58 C53 C54 C55 1.9(8)
N4 C53 C54 C55 -179.1(5)
C53 C54 C55 C56 -1.4(9)
C59 O10 C56 C55 -13.3(8)
C59 O10 C56 C57 165.4(6)
C54 C55 C56 O10 -179.9(5)
C54 C55 C56 C57 1.4(8)
O10 C56 C57 C58 179.2(4)
C55 C56 C57 C58 -2.0(7)
C56 C57 C58 C53 2.6(7)
C56 C57 C58 C43 -179.7(4)
C54 C53 C58 C57 -2.6(7)
N4 C53 C58 C57 178.2(4)
C54 C53 C58 C43 179.2(5)
N4 C53 C58 C43 0.1(5)
C42 C43 C58 C57 62.2(6)
C44 C43 C58 C57 -62.2(6)
C52 C43 C58 C57 -178.7(5)
C42 C43 C58 C53 -119.8(4)
C44 C43 C58 C53 115.7(4)
C52 C43 C58 C53 -0.8(4)
C52 N4 C60 C61 103.3(6)
C53 N4 C60 C61 -72.3(6)
N4 C60 C61 C62 116.2(6)
N4 C60 C61 C66 -63.5(6)
C66 C61 C62 C63 0.5(9)
C60 C61 C62 C63 -179.3(6)
C61 C62 C63 C64 0.0(11)
C62 C63 C64 C65 -0.1(11)
C63 C64 C65 C66 -0.3(10)
C64 C65 C66 C61 0.8(9)
C62 C61 C66 C65 -0.9(8)
C60 C61 C66 C65 178.9(5)
